data_2006538
loop_
_publ_author_name
'Kubicki, Maciej'
'Szkaradzi\'nska, Maria B.'
'Codding, Penelope W.'

_publ_section_title
(11<i>R</i>,11a<i>S</i>-<i>trans</i>)-11-Ethylthio-2,3,5,10,11,11a-hexahydro-1<i>H</i>-pyrrolo[2,1-<i>c</i>][1,4]benzodiazepin-5-one
_journal_issue 9
_journal_name_full 'Acta Crystallographica Section C'
_journal_page_first 1288
_journal_page_last 1290
_journal_paper_doi 10.1107/S0108270197005581
_journal_volume 53
_journal_year 1997
_chemical_formula_moiety 'C14 H18 N2 O S'
_chemical_formula_sum 'C14 H18 N2 O S'
_chemical_formula_weight 262.36
_chemical_name_systematic
;
(11R-trans)-11-ethylthio-1,2,3,10,11,11a-hexahydro--5H-pyrrolo[2,1-c][1,4]
benzodiazepin-5-one
;
_space_group_IT_number 78
_symmetry_cell_setting tetragonal
_symmetry_space_group_name_Hall 'P 4cw'
_symmetry_space_group_name_H-M 'P 43'
_audit_creation_method SHELXL
_cell_angle_alpha 90.00
_cell_angle_beta 90.00
_cell_angle_gamma 90.00
_cell_formula_units_Z 4
_cell_length_a 8.9850(8)
_cell_length_b 8.9850(8)
_cell_length_c 17.1652(10)
_cell_measurement_reflns_used 25
_cell_measurement_temperature 293(2)
_cell_measurement_theta_max 39
_cell_measurement_theta_min 14
_cell_volume 1385.75(19)
_computing_cell_refinement 'CAD-4 Software'
_computing_data_collection 'CAD-4 Software (Enraf-Nonius, 1989)'
_computing_data_reduction 'ENPROC (Rettig, 1978)'
_computing_molecular_graphics 'Stereochemical Workstation (Siemens, 1989)'
_computing_publication_material SHELXL93
_computing_structure_refinement 'SHELXL93 (Sheldrick, 1993)'
_computing_structure_solution 'SHELXS-86 (Sheldrick, 1990)'
_diffrn_ambient_temperature 293(2)
_diffrn_measurement_device 'Enraf-Nonius CAD-4F diffractometer'
_diffrn_measurement_method \w/2\q
_diffrn_radiation_monochromator Ni-filter
_diffrn_radiation_source 'fine-focus sealed tube'
_diffrn_radiation_type CuK\a
_diffrn_radiation_wavelength 1.54178
_diffrn_reflns_av_R_equivalents 0.0436
_diffrn_reflns_av_sigmaI/netI 0.0481
_diffrn_reflns_limit_h_max 11
_diffrn_reflns_limit_h_min -11
_diffrn_reflns_limit_k_max 11
_diffrn_reflns_limit_k_min 0
_diffrn_reflns_limit_l_max 21
_diffrn_reflns_limit_l_min 0
_diffrn_reflns_number 3162
_diffrn_reflns_theta_max 74.73
_diffrn_reflns_theta_min 4.92
_diffrn_standards_decay_% 4
_diffrn_standards_interval_time 33
_diffrn_standards_number 3
_exptl_absorpt_coefficient_mu 1.989
_exptl_absorpt_correction_type none
_exptl_crystal_colour colorless
_exptl_crystal_density_diffrn 1.258
_exptl_crystal_density_method 'not measured'
_exptl_crystal_description block
_exptl_crystal_F_000 560
_exptl_crystal_size_max 0.3
_exptl_crystal_size_mid 0.2
_exptl_crystal_size_min 0.2
_refine_diff_density_max 0.230
_refine_diff_density_min -0.236
_refine_ls_abs_structure_details 'Flack (1983)'
_refine_ls_abs_structure_Flack 0.06(5)
_refine_ls_extinction_coef 0.0041(16)
_refine_ls_extinction_method 'SHELXL93 (Sheldrick, 1993)'
_refine_ls_goodness_of_fit_all 1.083
_refine_ls_goodness_of_fit_obs 1.115
_refine_ls_matrix_type full
_refine_ls_number_parameters 223
_refine_ls_number_reflns 1472
_refine_ls_number_restraints 27
_refine_ls_restrained_S_all 1.240
_refine_ls_restrained_S_obs 1.283
_refine_ls_R_factor_all 0.0558
_refine_ls_R_factor_obs .0529
_refine_ls_shift/esd_max 0.002
_refine_ls_shift/esd_mean 0.000
_refine_ls_structure_factor_coef Fsqd
_refine_ls_weighting_details 'w = 1/[\s^2^(Fo^2^)+(0.0780P)^2^+0.3355P] where P=(Fo^2^+2Fc^2^)/3'
_refine_ls_weighting_scheme calc
_refine_ls_wR_factor_all 0.1476
_refine_ls_wR_factor_obs .1443
_reflns_number_gt 1347
_reflns_number_total 1472
_reflns_threshold_expression I>2\s(I)
_cod_data_source_file sk1103.cif
_cod_data_source_block brm1
_cod_original_cell_volume 1385.8(2)
_cod_original_sg_symbol_H-M P4~3~
_cod_database_code 2006538

loop_
_symmetry_equiv_pos_as_xyz
'x, y, z'
'-x, -y, z+1/2'
'-y, x, z+3/4'
'y, -x, z+1/4'

loop_
_atom_site_aniso_label
_atom_site_aniso_U_11
_atom_site_aniso_U_22
_atom_site_aniso_U_33
_atom_site_aniso_U_12
_atom_site_aniso_U_13
_atom_site_aniso_U_23
C11A .124(5) .050(2) .040(2) -.007(3) -.006(3) -.001(2)
C1' .090(10) .074(8) .049(6) -.009(7) -.004(6) -.016(6)
C2' .198(19) .119(14) .091(11) -.055(15) -.024(14) -.020(11)
C3' .100(14) .050(7) .063(8) -.006(9) -.001(9) -.002(5)
N4 .080(3) .047(2) .052(2) .006(2) .006(2) .005(2)
C1 .114(10) .070(7) .065(6) -.018(7) .010(7) -.029(5)
C2 .083(7) .048(5) .086(7) -.018(5) .023(6) -.022(5)
C3 .080(9) .050(6) .114(12) -.003(7) .004(8) .013(7)
C5 .037(2) .073(3) .051(2) .004(2) -.002(2) .013(2)
O5 .057(2) .104(3) .054(2) -.011(2) .0004(15) .030(2)
C5A .040(2) .092(3) .040(2) -.007(2) -.002(2) -.007(2)
C6 .080(4) .127(6) .060(3) -.024(4) .021(3) -.023(3)
C7 .119(6) .142(7) .079(4) -.032(5) .040(4) -.050(5)
C8 .093(5) .106(5) .091(5) -.020(4) .001(4) -.052(4)
C9 .058(3) .085(3) .069(3) -.018(2) -.001(2) -.024(3)
C9A .041(2) .080(3) .040(2) -.004(2) -.005(2) -.011(2)
N10 .067(2) .061(2) .046(2) -.011(2) .012(2) -.001(2)
C11 .086(3) .058(3) .043(2) .017(2) .021(2) .012(2)
S12 .074(2) .049(2) .075(2) .0104(14) .027(2) .012(2)
C13 .095(8) .088(8) .138(12) .009(7) .052(8) .030(9)
C14 .081(8) .134(12) .180(15) .019(8) .021(10) .036(12)
S12' .0403(12) .049(2) .053(2) .0038(10) .0048(10) .0125(15)
C13' .057(6) .085(9) .081(9) -.013(6) .005(6) .018(7)
C14' .062(8) .136(16) .128(15) -.023(9) -.001(9) .049(13)

loop_
_atom_site_label
_atom_site_fract_x
_atom_site_fract_y
_atom_site_fract_z
_atom_site_U_iso_or_equiv
_atom_site_thermal_displace_type
_atom_site_calc_flag
_atom_site_refinement_flags
_atom_site_occupancy
_atom_site_disorder_group
_atom_site_type_symbol
C11a .8622(8) .5068(6) .0558(3) .072(2) Uani d . 1 . C
H1A1 .9432(8) .4429(6) .0745(3) .086 Uiso calc PR .554(9) 1 H
H1A2 .9347(8) .4253(6) .0554(3) .086 Uiso calc PR .446(9) 2 H
C1' .923(2) .6125(15) .1232(7) .071(4) Uani d PD .446(9) 2 C
H1C .840(2) .6514(15) .1529(7) .085 Uiso calc PR .446(9) 2 H
H1D .985(2) .5549(15) .1582(7) .085 Uiso calc PR .446(9) 2 H
C2' 1.010(4) .736(3) .0919(11) .136(8) Uani d PDU .446(9) 2 C
H2C 1.115(4) .717(3) .0977(11) .163 Uiso calc PR .446(9) 2 H
H2D .985(4) .827(3) .1189(11) .163 Uiso calc PR .446(9) 2 H
C3' .969(2) .747(2) .0069(8) .071(5) Uani d PD .446(9) 2 C
H3C 1.056(2) .768(2) -.0246(8) .085 Uiso calc PR .446(9) 2 H
H3D .896(2) .826(2) -.0014(8) .085 Uiso calc PR .446(9) 2 H
N4 .9004(5) .5900(4) -.0146(2) .0596(10) Uani d . 1 . N
C1 .8217(19) .6383(13) .1147(7) .083(4) Uani d PD .554(9) 1 C
H1A .7154(19) .6573(13) .1153(7) .100 Uiso calc PR .554(9) 1 H
H1B .8544(19) .6152(13) .1672(7) .100 Uiso calc PR .554(9) 1 H
C2 .9030(15) .7650(10) .0832(7) .072(3) Uani d PD .554(9) 1 C
H2A 1.0040(15) .7669(10) .1032(7) .087 Uiso calc PR .554(9) 1 H
H2B .8542(15) .8575(10) .0971(7) .087 Uiso calc PR .554(9) 1 H
C3 .9033(18) .7444(18) -.0041(9) .082(5) Uani d PD .554(9) 1 C
H3A .8166(18) .7907(18) -.0275(9) .098 Uiso calc PR .554(9) 1 H
H3B .9922(18) .7872(18) -.0270(9) .098 Uiso calc PR .554(9) 1 H
C5 .9054(4) .5374(6) -.0869(3) .0536(10) Uani d . 1 . C
O5 .9357(4) .6250(5) -.1410(2) .0715(11) Uani d . 1 . O
C5a .8824(5) .3762(6) -.1028(3) .0573(11) Uani d . 1 . C
C6 .9484(8) .3293(9) -.1731(4) .089(2) Uani d . 1 . C
H6 1.0011(8) .3985(9) -.2025(4) .107 Uiso calc R 1 . H
C7 .9381(10) .1857(11) -.1999(5) .113(3) Uani d . 1 . C
H7 .9808(10) .1597(11) -.2474(5) .136 Uiso calc R 1 . H
C8 .8646(8) .0808(9) -.1566(4) .097(2) Uani d . 1 . C
H8 .8609(8) -.0175(9) -.1734(4) .116 Uiso calc R 1 . H
C9 .7959(6) .1216(7) -.0878(3) .0705(14) Uani d . 1 . C
H9 .7434(6) .0504(7) -.0597(3) .085 Uiso calc R 1 . H
C9a .8034(5) .2672(6) -.0594(3) .0539(11) Uani d . 1 . C
N10 .7297(5) .2914(5) .0094(2) .0579(10) Uani d . 1 . N
H10 .689(5) .215(5) .033(3) .043(11) Uiso d . 1 . H
C11 .7132(6) .4247(5) .0479(3) .0625(12) Uani d D 1 . C
H11B .6843(6) .3982(5) .1012(3) .075 Uiso calc PR .554(9) 1 H
H11A .6757(6) .4037(5) .1004(3) .075 Uiso calc PR .446(9) 2 H
S12 .5940(4) .5820(4) .0213(2) .0659(13) Uani d PD .554(9) 1 S
C13 .4168(10) .4902(17) .0413(11) .107(5) Uani d PDU .554(9) 1 C
H13A .4149(10) .3950(17) .0147(11) .129 Uiso calc PR .554(9) 1 H
H13B .4095(10) .4710(17) .0968(11) .129 Uiso calc PR .554(9) 1 H
C14 .2918(13) .575(2) .0176(14) .132(6) Uani d PDU .554(9) 1 C
H14A .2022(13) .521(2) .0295(14) .171 Uiso calc PR .554(9) 1 H
H14B .2970(13) .592(2) -.0376(14) .171 Uiso calc PR .554(9) 1 H
H14C .2915(13) .668(2) .0446(14) .171 Uiso calc PR .554(9) 1 H
S12' .5589(3) .5194(5) -.0093(2) .0475(12) Uani d PD .446(9) 2 S
C13' .4125(11) .3852(17) .0036(9) .074(4) Uani d PD .446(9) 2 C
H13C .4478(11) .2881(17) -.0128(9) .089 Uiso calc PR .446(9) 2 H
H13D .3875(11) .3790(17) .0585(9) .089 Uiso calc PR .446(9) 2 H
C14' .2811(13) .422(2) -.0398(12) .109(7) Uani d PD .446(9) 2 C
H14D .2063(13) .348(2) -.0311(12) .141 Uiso calc PR .446(9) 2 H
H14E .3048(13) .427(2) -.0943(12) .141 Uiso calc PR .446(9) 2 H
H14F .2445(13) .517(2) -.0230(12) .141 Uiso calc PR .446(9) 2 H

loop_
_atom_type_symbol
_atom_type_description
_atom_type_scat_dispersion_real
_atom_type_scat_dispersion_imag
_atom_type_scat_source
C C 0.0181 0.0091 'International Tables Vol C Tables 4.2.6.8 and 6.1.1.4'
H H 0.0000 0.0000 'International Tables Vol C Tables 4.2.6.8 and 6.1.1.4'
N N 0.0311 0.0180 'International Tables Vol C Tables 4.2.6.8 and 6.1.1.4'
O O 0.0492 0.0322 'International Tables Vol C Tables 4.2.6.8 and 6.1.1.4'
S S 0.3331 0.5567 'International Tables Vol C Tables 4.2.6.8 and 6.1.1.4'

loop_
_geom_angle_atom_site_label_1
_geom_angle_atom_site_label_2
_geom_angle_atom_site_label_3
_geom_angle
N4 C11A C11 112.2(4)
N4 C11A C1' 102.3(6)
C11 C11A C1' 130.7(7)
N4 C11A C1 101.4(5)
C11 C11A C1 102.3(7)
N4 C11A H1A1 113.3(3)
C11 C11A H1A1 113.3(3)
C1 C11A H1A1 113.3(7)
N4 C11A H1A2 102.7(3)
C11 C11A H1A2 102.7(3)
C1' C11A H1A2 102.7(7)
C2' C1' C11A 111.7(10)
C2' C1' H1C 109.3(15)
C11A C1' H1C 109.3(7)
C2' C1' H1D 109.3(14)
C11A C1' H1D 109.3(6)
H1C C1' H1D 107.9
C1' C2' C3' 106.2(11)
C1' C2' H2C 110.5(16)
C3' C2' H2C 110.5(15)
C1' C2' H2D 110.5(13)
C3' C2' H2D 110.5(14)
H2C C2' H2D 108.7
C2' C3' N4 105.0(10)
C2' C3' H3C 110.7(13)
N4 C3' H3C 110.7(7)
C2' C3' H3D 110.7(15)
N4 C3' H3D 110.7(8)
H3C C3' H3D 108.8
C5 N4 C3 118.2(7)
C5 N4 C11A 126.7(4)
C3 N4 C11A 113.9(7)
C5 N4 C3' 121.5(6)
C11A N4 C3' 110.8(6)
C2 C1 C11A 103.2(8)
C2 C1 H1A 111.1(9)
C11A C1 H1A 111.1(7)
C2 C1 H1B 111.1(8)
C11A C1 H1B 111.1(6)
H1A C1 H1B 109.1
C1 C2 C3 105.9(9)
C1 C2 H2A 110.6(9)
C3 C2 H2A 110.6(8)
C1 C2 H2B 110.6(7)
C3 C2 H2B 110.6(8)
H2A C2 H2B 108.7
N4 C3 C2 104.5(9)
N4 C3 H3A 110.9(7)
C2 C3 H3A 110.9(8)
N4 C3 H3B 110.9(6)
C2 C3 H3B 110.9(7)
H3A C3 H3B 108.9
O5 C5 N4 118.6(5)
O5 C5 C5A 120.5(4)
N4 C5 C5A 120.9(4)
C6 C5A C9A 117.0(5)
C6 C5A C5 112.9(5)
C9A C5A C5 130.1(4)
C7 C6 C5A 122.7(7)
C7 C6 H6 118.7(4)
C5A C6 H6 118.7(4)
C8 C7 C6 119.7(6)
C8 C7 H7 120.1(4)
C6 C7 H7 120.1(4)
C7 C8 C9 119.8(7)
C7 C8 H8 120.1(4)
C9 C8 H8 120.1(4)
C8 C9 C9A 121.6(6)
C8 C9 H9 119.2(4)
C9A C9 H9 119.2(3)
N10 C9A C9 115.1(5)
N10 C9A C5A 125.7(5)
C9 C9A C5A 119.1(4)
C9A N10 C11 127.1(4)
C9A N10 H10 118.(3)
C11 N10 H10 115.(3)
N10 C11 C11A 111.5(4)
N10 C11 S12 128.0(4)
C11A C11 S12 99.3(4)
N10 C11 S12' 102.7(4)
C11A C11 S12' 117.9(4)
N10 C11 H11B 105.4(3)
C11A C11 H11B 105.4(3)
S12 C11 H11B 105.4(2)
N10 C11 H11A 108.1(3)
C11A C11 H11A 108.1(3)
S12' C11 H11A 108.1(2)
C13 S12 C11 96.5(4)
C14 C13 S12 113.2(9)
C14 C13 H13A 108.9(13)
S12 C13 H13A 108.9(6)
C14 C13 H13B 108.9(11)
S12 C13 H13B 108.9(6)
H13A C13 H13B 107.8
C13 C14 H14A 109.5(8)
C13 C14 H14B 109.5(11)
H14A C14 H14B 109.5
C13 C14 H14C 109.5(13)
H14A C14 H14C 109.5
H14B C14 H14C 109.5
C13' S12' C11 99.8(4)
C14' C13' S12' 112.4(9)
C14' C13' H13C 109.1(11)
S12' C13' H13C 109.1(5)
C14' C13' H13D 109.1(10)
S12' C13' H13D 109.1(5)
H13C C13' H13D 107.9
C13' C14' H14D 109.5(7)
C13' C14' H14E 109.5(10)
H14D C14' H14E 109.5
C13' C14' H14F 109.5(11)
H14D C14' H14F 109.5
H14E C14' H14F 109.5

loop_
_geom_bond_atom_site_label_1
_geom_bond_atom_site_label_2
_geom_bond_site_symmetry_2
_geom_bond_distance
_geom_bond_publ_flag
C11A N4 . 1.463(6) ?
C11A C11 . 1.535(8) ?
C11A C1' . 1.595(12) ?
C11A C1 . 1.598(12) ?
C11A H1A1 . .98 ?
C11A H1A2 . .98 ?
C1' C2' . 1.46(2) ?
C1' H1C . .97 ?
C1' H1D . .97 ?
C2' C3' . 1.51(2) ?
C2' H2C . .97 ?
C2' H2D . .97 ?
C3' N4 . 1.59(2) ?
C3' H3C . .97 ?
C3' H3D . .97 ?
N4 C5 . 1.328(6) ?
N4 C3 . 1.40(2) ?
C1 C2 . 1.457(13) ?
C1 H1A . .97 ?
C1 H1B . .97 ?
C2 C3 . 1.51(2) ?
C2 H2A . .97 ?
C2 H2B . .97 ?
C3 H3A . .97 ?
C3 H3B . .97 ?
C5 O5 . 1.247(5) ?
C5 C5A . 1.488(8) ?
C5A C6 . 1.408(7) ?
C5A C9A . 1.420(7) ?
C6 C7 . 1.374(12) ?
C6 H6 . .93 ?
C7 C8 . 1.371(12) ?
C7 H7 . .93 ?
C8 C9 . 1.381(9) ?
C8 H8 . .93 ?
C9 C9A . 1.398(7) ?
C9 H9 . .93 ?
C9A N10 . 1.372(6) ?
N10 C11 . 1.376(6) ?
N10 H10 . .87(5) ?
C11 S12 . 1.832(5) ?
C11 S12' . 1.900(6) ?
C11 H11B . .98 ?
C11 H11A . .98 ?
S12 C13 . 1.826(10) ?
C13 C14 . 1.417(15) ?
C13 H13A . .97 ?
C13 H13B . .97 ?
C14 H14A . .96 ?
C14 H14B . .96 ?
C14 H14C . .96 ?
S12' C13' . 1.799(9) ?
C13' C14' . 1.435(15) ?
C13' H13C . .97 ?
C13' H13D . .97 ?
C14' H14D . .96 ?
C14' H14E . .96 ?
C14' H14F . .96 ?

loop_
_geom_hbond_atom_site_label_D
_geom_hbond_atom_site_label_H
_geom_hbond_atom_site_label_A
_geom_hbond_site_symmetry_A
_geom_hbond_distance_DH
_geom_hbond_distance_HA
_geom_hbond_distance_DA
_geom_hbond_angle_DHA
_geom_hbond_publ_flag
N10 H10 O5 4_565 0.87(5) 1.97(5) 2.823(6) 165(4) yes

loop_
_geom_torsion_atom_site_label_1
_geom_torsion_atom_site_label_2
_geom_torsion_atom_site_label_3
_geom_torsion_atom_site_label_4
_geom_torsion
_geom_torsion_publ_flag
C5 C5a C9a N10 -0.3(7) yes
C5a C9a N10 C11 2.7(8) yes
C9a N10 C11 C11a -48.7(6) yes
N10 C11 C11a N4 82.3(5) yes
C11 C11a N4 C5 -52.7(7) yes
C11a N4 C5 C5a -5.0(8) yes
N4 C5 C5a C9a 25.7(7) yes
C11a C1 C2 C3 33.4(15) yes
C11a C1' C2' C3' 18(3) yes
C1 C2 C3 N4 -30.2(16) yes
C2 C3 N4 C11a 14.0(13) yes
C3 N4 C11a C1 6.1(11) yes
N4 C11a C1 C2 -24.3(12) yes
C11 C11a C1' C2' -142.2(17) no
C1' C2' C3' N4 -20(3) yes
C2' C3' N4 C11a 15.7(19) yes
C3' N4 C11a C1' -5.0(12) yes
N4 C11a C1' C2' -8(2) yes
C9a N10 C11 S12 73.2(7) yes
C1 C11a C11 S12 53.0(7) yes
N10 C11 S12 C13 69.1(8) yes
C11 S12 C13 C14 -172.5(16) yes
C9a N10 C11 S12' 78.5(5) yes
C1' C11a C11 S12 75.9(9) yes
N10 C11 S12' C13' 59.9(7) yes
C11 S12' C13' C14' -175.2(13) yes
C1' C11a N4 C5 163.2(8) no
C1 C11a N4 C5 -161.2(8) no
C11 C11a N4 C3 114.5(9) no
C11 C11a N4 C3' 139.0(9) no
C2' C3' N4 C5 -153.2(15) no
C11 C11a C1 C2 -140.3(10) no
C5 N4 C3 C2 -177.6(8) no
C3 N4 C5 O5 11.0(10) no
C11a N4 C5 O5 177.8(5) no
C3' N4 C5 O5 -15.1(11) no
C3 N4 C5 C5a -171.8(8) no
C3' N4 C5 C5a 162.1(10) no
O5 C5 C5a C6 21.4(6) no
N4 C5 C5a C6 -155.7(5) no
O5 C5 C5a C9a -157.1(5) no
C9a C5a C6 C7 0.2(10) no
C5 C5a C6 C7 -178.5(7) no
C5a C6 C7 C8 -1.8(14) no
C6 C7 C8 C9 2.8(13) no
C7 C8 C9 C9a -2.2(11) no
C8 C9 C9a N10 179.9(5) no
C8 C9 C9a C5a 0.6(8) no
C6 C5a C9a N10 -178.9(5) no
C6 C5a C9a C9 0.4(7) no
C5 C5a C9a C9 178.9(5) no
C9 C9a N10 C11 -176.6(5) no
C1' C11a C11 N10 -146.8(9) no
C1 C11a C11 N10 -169.8(7) no
N4 C11a C11 S12 -54.9(5) no
N4 C11a C11 S12' -36.1(6) no
C1' C11a C11 S12' 94.7(9) no
C1 C11a C11 S12' 71.8(7) no
C11a C11 S12 C13 -164.1(7) no
C11a C11 S12' C13' -177.2(6) no
